data_4020433
loop_
_publ_author_name
'Stephen Hanessian'
'Yihua Hou'
'Malken Bayrakdarian'
'Marina Tintelnot-Blomley'

_publ_section_title
;
 Stereoselective Synthesis of Constrained Oxacyclic Hydroxyethylene
 Isosteres of Aspartic Protease Inhibitors: Aldol and Mukaiyama Aldol
 Methodologies for Branched Tetrahydrofuran 2-Carboxylic Acids
;
_journal_name_full 'Journal of Organic Chemistry'
_journal_page_first 6735
_journal_page_last 6745
_journal_paper_doi 10.1021/jo050749y
_journal_volume 70
_journal_year 2005
_chemical_formula_sum 'C30 H45 N O3 Si'
_chemical_formula_weight 495.76
_space_group_IT_number 4
_symmetry_cell_setting monoclinic
_symmetry_space_group_name_Hall 'P 2yb'
_symmetry_space_group_name_H-M 'P 1 21 1'
_cell_angle_alpha 90.00
_cell_angle_beta 111.00(2)
_cell_angle_gamma 90.00
_cell_formula_units_Z 2
_cell_length_a 12.445(3)
_cell_length_b 10.280(3)
_cell_length_c 12.701(3)
_cell_measurement_temperature 293(2)
_cell_volume 1517.0(7)
_diffrn_ambient_temperature 293(2)
_exptl_crystal_density_diffrn 1.085
_cod_original_sg_symbol_H-M 'P 21'
_cod_database_code 4020433

loop_
_symmetry_equiv_pos_as_xyz
'x, y, z'
'-x, y+1/2, -z'

loop_
_atom_site_label
_atom_site_type_symbol
_atom_site_fract_x
_atom_site_fract_y
_atom_site_fract_z
_atom_site_U_iso_or_equiv
_atom_site_adp_type
_atom_site_occupancy
_atom_site_symmetry_multiplicity
_atom_site_calc_flag
_atom_site_refinement_flags
_atom_site_disorder_assembly
_atom_site_disorder_group
C1 C 0.4462(4) 0.3964(6) 0.5329(3) 0.1063(13) Uani 1 1 d . . .
O1 O 0.5236(2) 0.3212(4) 0.5698(2) 0.1332(11) Uani 1 1 d . . .
C2 C 0.3380(3) 0.3790(4) 0.4285(3) 0.0899(10) Uani 1 1 d . . .
H2 H 0.3586 0.3981 0.3625 0.108 Uiso 1 1 calc R . .
C3 C 0.2609(3) 0.4881(4) 0.4397(3) 0.1077(12) Uani 1 1 d . . .
H3A H 0.2187 0.5264 0.3667 0.129 Uiso 1 1 calc R . .
H3B H 0.2066 0.4566 0.4726 0.129 Uiso 1 1 calc R . .
C4 C 0.3421(4) 0.5849(5) 0.5158(4) 0.1498(17) Uani 1 1 d . . .
H4A H 0.3598 0.6534 0.4720 0.180 Uiso 1 1 calc R . .
H4B H 0.3086 0.6238 0.5665 0.180 Uiso 1 1 calc R . .
O4 O 0.4449(3) 0.5126(4) 0.5787(3) 0.1358(10) Uani 1 1 d . . .
C5 C 0.2882(3) 0.2431(4) 0.4138(2) 0.0890(10) Uani 1 1 d . A .
H5 H 0.3499 0.1793 0.4250 0.107 Uiso 1 1 calc R . .
O5 O 0.23406(16) 0.2211(3) 0.49442(17) 0.0995(7) Uani 1 1 d D . .
C6 C 0.1968(3) 0.2275(4) 0.2941(2) 0.0861(9) Uani 1 1 d . . .
H6 H 0.1477 0.3049 0.2795 0.103 Uiso 1 1 calc R A .
N6 N 0.2599(2) 0.2321(3) 0.2140(2) 0.0851(8) Uani 1 1 d . A .
C7 C 0.1190(3) 0.1106(4) 0.2844(3) 0.1148(13) Uani 1 1 d D A .
H7A H 0.1639 0.0340 0.2830 0.138 Uiso 0.768(3) 1 calc PR A -1
H7B H 0.1033 0.1066 0.3538 0.138 Uiso 0.768(3) 1 calc PR A -1
H7C H 0.1169 0.0619 0.2183 0.138 Uiso 0.232(3) 1 calc PR A -2
H7D H 0.1560 0.0555 0.3493 0.138 Uiso 0.232(3) 1 calc PR A -2
C8 C 0.0091(4) 0.0970(6) 0.1923(4) 0.1053(16) Uani 0.768(3) 1 d PD A -1
H8 H 0.0279 0.0922 0.1238 0.126 Uiso 0.768(3) 1 calc PR A -1
C9 C -0.0730(12) 0.2073(10) 0.1734(8) 0.132(3) Uani 0.768(3) 1 d PD A -1
H9A H -0.1378 0.1928 0.1052 0.198 Uiso 0.768(3) 1 calc PR A -1
H9B H -0.0353 0.2867 0.1671 0.198 Uiso 0.768(3) 1 calc PR A -1
H9C H -0.0991 0.2134 0.2359 0.198 Uiso 0.768(3) 1 calc PR A -1
C10 C -0.0489(7) -0.0312(7) 0.1976(5) 0.131(2) Uani 0.768(3) 1 d PD A -1
H10A H 0.0057 -0.1008 0.2095 0.197 Uiso 0.768(3) 1 calc PR A -1
H10B H -0.1120 -0.0451 0.1279 0.197 Uiso 0.768(3) 1 calc PR A -1
H10C H -0.0772 -0.0290 0.2587 0.197 Uiso 0.768(3) 1 calc PR A -1
C8' C 0.0009(11) 0.1297(16) 0.2766(16) 0.1053(16) Uani 0.23 1 d PD A -2
H8' H 0.0068 0.1541 0.3531 0.126 Uiso 0.232(3) 1 calc PR A -2
C9' C -0.072(4) 0.233(3) 0.203(4) 0.132(3) Uani 0.23 1 d PD A -2
H9'1 H -0.1360 0.2505 0.2256 0.198 Uiso 0.232(3) 1 calc PR A -2
H9'2 H -0.0987 0.2041 0.1262 0.198 Uiso 0.232(3) 1 calc PR A -2
H9'3 H -0.0267 0.3105 0.2104 0.198 Uiso 0.232(3) 1 calc PR A -2
C10' C -0.063(3) 0.001(2) 0.255(2) 0.131(2) Uani 0.23 1 d PD A -2
H10D H -0.0158 -0.0641 0.3040 0.197 Uiso 0.232(3) 1 calc PR A -2
H10E H -0.0799 -0.0242 0.1778 0.197 Uiso 0.232(3) 1 calc PR A -2
H10F H -0.1333 0.0104 0.2689 0.197 Uiso 0.232(3) 1 calc PR A -2
C11 C 0.3037(3) 0.1057(4) 0.1950(3) 0.0981(11) Uani 1 1 d . . .
H11A H 0.2413 0.0568 0.1413 0.118 Uiso 1 1 calc R A .
H11B H 0.3302 0.0575 0.2653 0.118 Uiso 1 1 calc R . .
C12 C 0.4008(3) 0.1164(4) 0.1512(3) 0.0945(11) Uani 1 1 d . A .
C13 C 0.4074(4) 0.0317(5) 0.0698(3) 0.1254(15) Uani 1 1 d . . .
H13 H 0.3494 -0.0291 0.0386 0.151 Uiso 1 1 calc R A .
C14 C 0.5000(5) 0.0369(6) 0.0345(4) 0.1485(19) Uani 1 1 d . A .
H14 H 0.5035 -0.0207 -0.0207 0.178 Uiso 1 1 calc R . .
C15 C 0.5863(4) 0.1244(6) 0.0787(4) 0.1388(17) Uani 1 1 d . . .
H15 H 0.6478 0.1271 0.0535 0.167 Uiso 1 1 calc R A .
C16 C 0.5818(3) 0.2072(5) 0.1594(4) 0.1211(14) Uani 1 1 d . A .
H16 H 0.6410 0.2666 0.1911 0.145 Uiso 1 1 calc R . .
C17 C 0.4888(3) 0.2035(4) 0.1949(3) 0.1070(12) Uani 1 1 d . . .
H17 H 0.4861 0.2617 0.2499 0.128 Uiso 1 1 calc R A .
C18 C 0.1979(3) 0.3022(4) 0.1077(3) 0.0983(11) Uani 1 1 d . . .
H18A H 0.1201 0.2686 0.0755 0.118 Uiso 1 1 calc R A .
H18B H 0.2359 0.2856 0.0544 0.118 Uiso 1 1 calc R . .
C19 C 0.1929(4) 0.4445(4) 0.1238(3) 0.0897(10) Uani 1 1 d . A .
C20 C 0.2914(3) 0.5183(5) 0.1544(3) 0.0962(11) Uani 1 1 d . . .
H20 H 0.3609 0.4783 0.1624 0.115 Uiso 1 1 calc R A .
C21 C 0.2895(4) 0.6483(6) 0.1732(3) 0.1234(14) Uani 1 1 d . A .
H21 H 0.3575 0.6960 0.1941 0.148 Uiso 1 1 calc R . .
C22 C 0.1872(6) 0.7096(5) 0.1614(3) 0.1355(16) Uani 1 1 d . . .
H22 H 0.1860 0.7985 0.1745 0.163 Uiso 1 1 calc R A .
C23 C 0.0880(4) 0.6391(6) 0.1304(4) 0.1234(15) Uani 1 1 d . A .
H23 H 0.0188 0.6797 0.1225 0.148 Uiso 1 1 calc R . .
C24 C 0.0904(3) 0.5088(5) 0.1108(3) 0.1047(12) Uani 1 1 d . . .
H24 H 0.0220 0.4618 0.0882 0.126 Uiso 1 1 calc R A .
Si Si 0.28316(13) 0.16179(18) 0.62498(12) 0.0878(5) Uani 0.768(3) 1 d PD A -1
C25 C 0.3422(5) 0.2903(6) 0.7336(4) 0.1282(19) Uani 0.768(3) 1 d PD A -1
H25A H 0.4112 0.3254 0.7274 0.192 Uiso 0.768(3) 1 calc PR A -1
H25B H 0.3595 0.2534 0.8073 0.192 Uiso 0.768(3) 1 calc PR A -1
H25C H 0.2864 0.3584 0.7222 0.192 Uiso 0.768(3) 1 calc PR A -1
C26 C 0.3936(5) 0.0320(7) 0.6315(8) 0.117(3) Uani 0.768(3) 1 d PD A -1
H26A H 0.3598 -0.0315 0.5735 0.175 Uiso 0.768(3) 1 calc PR A -1
H26B H 0.4182 -0.0097 0.7039 0.175 Uiso 0.768(3) 1 calc PR A -1
H26C H 0.4586 0.0713 0.6202 0.175 Uiso 0.768(3) 1 calc PR A -1
C27 C 0.1541(5) 0.0789(5) 0.6430(5) 0.0902(17) Uani 0.768(3) 1 d PD A -1
C28 C 0.0531(7) 0.1812(16) 0.6045(13) 0.135(4) Uani 0.768(3) 1 d PD A -1
H28A H 0.0262 0.1909 0.5241 0.203 Uiso 0.768(3) 1 calc PR A -1
H28B H 0.0804 0.2636 0.6396 0.203 Uiso 0.768(3) 1 calc PR A -1
H28C H -0.0090 0.1516 0.6266 0.203 Uiso 0.768(3) 1 calc PR A -1
C29 C 0.1857(16) 0.0602(11) 0.7740(10) 0.143(4) Uani 0.768(3) 1 d PD A -1
H29A H 0.1934 0.1438 0.8097 0.215 Uiso 0.768(3) 1 calc PR A -1
H29B H 0.2570 0.0136 0.8047 0.215 Uiso 0.768(3) 1 calc PR A -1
H29C H 0.1258 0.0118 0.7873 0.215 Uiso 0.768(3) 1 calc PR A -1
C30 C 0.1230(5) -0.0449(6) 0.5806(5) 0.1320(19) Uani 0.768(3) 1 d PD A -1
H30A H 0.0586 -0.0830 0.5939 0.198 Uiso 0.768(3) 1 calc PR A -1
H30B H 0.1873 -0.1034 0.6059 0.198 Uiso 0.768(3) 1 calc PR A -1
H30C H 0.1027 -0.0287 0.5014 0.198 Uiso 0.768(3) 1 calc PR A -1
Si' Si 0.2585(5) 0.0822(6) 0.5737(5) 0.107(2) Uani 0.232(3) 1 d PD A -2
C25' C 0.2058(15) -0.0807(15) 0.5099(13) 0.1282(19) Uani 0.23 1 d PD A -2
H25A H 0.1343 -0.0703 0.4478 0.192 Uiso 0.232(3) 1 calc PR A -2
H25B H 0.1943 -0.1362 0.5657 0.192 Uiso 0.232(3) 1 calc PR A -2
H25C H 0.2618 -0.1191 0.4834 0.192 Uiso 0.232(3) 1 calc PR A -2
C26' C 0.4168(14) 0.084(3) 0.657(3) 0.117(3) Uani 0.23 1 d PD A -2
H26D H 0.4582 0.0965 0.6070 0.175 Uiso 0.232(3) 1 calc PR A -2
H26E H 0.4390 0.0025 0.6958 0.175 Uiso 0.232(3) 1 calc PR A -2
H26F H 0.4342 0.1535 0.7109 0.175 Uiso 0.232(3) 1 calc PR A -2
C27' C 0.1771(17) 0.135(2) 0.6654(19) 0.0902(17) Uani 0.23 1 d PD A -2
C28' C 0.047(2) 0.149(7) 0.589(4) 0.135(4) Uani 0.23 1 d PD A -2
H28D H 0.0344 0.1119 0.5166 0.203 Uiso 0.232(3) 1 calc PR A -2
H28E H 0.0264 0.2392 0.5813 0.203 Uiso 0.232(3) 1 calc PR A -2
H28F H 0.0005 0.1039 0.6240 0.203 Uiso 0.232(3) 1 calc PR A -2
C29' C 0.182(6) 0.025(4) 0.755(4) 0.143(4) Uani 0.23 1 d PD A -2
H29D H 0.1597 0.0616 0.8138 0.215 Uiso 0.232(3) 1 calc PR A -2
H29E H 0.2591 -0.0080 0.7871 0.215 Uiso 0.232(3) 1 calc PR A -2
H29F H 0.1305 -0.0441 0.7187 0.215 Uiso 0.232(3) 1 calc PR A -2
C30' C 0.2375(17) 0.2476(17) 0.7323(14) 0.1320(19) Uani 0.23 1 d PD A -2
H30D H 0.1920 0.3245 0.7062 0.198 Uiso 0.232(3) 1 calc PR A -2
H30E H 0.3106 0.2582 0.7240 0.198 Uiso 0.232(3) 1 calc PR A -2
H30F H 0.2491 0.2335 0.8104 0.198 Uiso 0.232(3) 1 calc PR A -2

loop_
_atom_site_aniso_label
_atom_site_aniso_U_11
_atom_site_aniso_U_22
_atom_site_aniso_U_33
_atom_site_aniso_U_23
_atom_site_aniso_U_13
_atom_site_aniso_U_12
C1 0.089(3) 0.145(4) 0.086(3) -0.005(3) 0.033(2) -0.020(3)
O1 0.0805(17) 0.188(3) 0.114(2) 0.008(2) 0.0138(15) 0.004(2)
C2 0.081(2) 0.118(3) 0.0651(19) 0.002(2) 0.0188(16) -0.009(2)
C3 0.104(3) 0.125(3) 0.089(2) 0.000(2) 0.027(2) 0.000(3)
C4 0.132(4) 0.157(4) 0.145(4) -0.031(4) 0.030(3) -0.003(4)
O4 0.119(2) 0.157(3) 0.111(2) -0.026(2) 0.0160(18) -0.014(2)
C5 0.0726(19) 0.121(3) 0.0696(19) 0.0122(19) 0.0211(16) 0.001(2)
O5 0.0793(13) 0.143(2) 0.0805(13) 0.0316(14) 0.0339(11) 0.0094(14)
C6 0.0715(18) 0.105(3) 0.076(2) 0.0057(19) 0.0194(16) -0.008(2)
N6 0.0847(17) 0.096(2) 0.0656(15) 0.0074(16) 0.0158(13) 0.0010(17)
C7 0.085(2) 0.119(4) 0.128(3) 0.005(2) 0.024(2) -0.017(2)
C8 0.089(3) 0.121(4) 0.097(4) -0.007(3) 0.022(3) -0.012(3)
C9 0.085(3) 0.171(6) 0.136(7) -0.011(5) 0.037(4) 0.002(4)
C10 0.118(4) 0.137(5) 0.128(6) -0.022(4) 0.030(4) -0.044(4)
C8' 0.089(3) 0.121(4) 0.097(4) -0.007(3) 0.022(3) -0.012(3)
C9' 0.085(3) 0.171(6) 0.136(7) -0.011(5) 0.037(4) 0.002(4)
C10' 0.118(4) 0.137(5) 0.128(6) -0.022(4) 0.030(4) -0.044(4)
C11 0.093(2) 0.114(3) 0.080(2) 0.000(2) 0.0206(19) -0.011(2)
C12 0.089(2) 0.112(3) 0.072(2) -0.001(2) 0.0170(19) -0.004(2)
C13 0.115(3) 0.161(4) 0.098(3) -0.039(3) 0.036(3) -0.025(3)
C14 0.139(4) 0.210(6) 0.103(3) -0.040(4) 0.053(3) -0.001(4)
C15 0.114(3) 0.198(6) 0.111(3) -0.009(3) 0.048(3) -0.006(4)
C16 0.103(3) 0.147(4) 0.115(3) -0.012(3) 0.041(2) -0.011(3)
C17 0.100(3) 0.126(4) 0.095(2) -0.008(2) 0.036(2) -0.002(3)
C18 0.091(2) 0.122(4) 0.069(2) 0.008(2) 0.0129(18) -0.009(2)
C19 0.090(3) 0.107(3) 0.066(2) 0.014(2) 0.0211(19) -0.002(3)
C20 0.091(3) 0.107(3) 0.089(2) 0.012(2) 0.030(2) -0.003(3)
C21 0.121(4) 0.124(4) 0.119(3) 0.027(3) 0.035(3) -0.004(3)
C22 0.160(5) 0.131(4) 0.112(3) 0.022(3) 0.046(3) 0.021(4)
C23 0.115(3) 0.140(5) 0.112(3) 0.036(3) 0.037(3) 0.024(3)
C24 0.089(3) 0.130(4) 0.087(3) 0.030(3) 0.021(2) 0.004(3)
Si 0.0789(8) 0.1167(13) 0.0651(8) 0.0053(8) 0.0227(7) 0.0014(9)
C25 0.137(4) 0.158(5) 0.086(3) -0.017(3) 0.035(3) -0.045(4)
C26 0.102(4) 0.120(8) 0.131(6) 0.023(5) 0.045(4) 0.031(4)
C27 0.098(4) 0.091(5) 0.089(4) 0.005(3) 0.042(3) -0.013(3)
C28 0.107(3) 0.165(12) 0.150(6) 0.002(5) 0.065(3) 0.007(4)
C29 0.178(5) 0.173(9) 0.096(6) 0.021(6) 0.071(5) -0.016(7)
C30 0.159(5) 0.129(5) 0.112(4) -0.008(3) 0.053(4) -0.036(4)
Si' 0.085(3) 0.154(6) 0.088(4) 0.032(4) 0.037(3) 0.020(4)
C25' 0.137(4) 0.158(5) 0.086(3) -0.017(3) 0.035(3) -0.045(4)
C26' 0.102(4) 0.120(8) 0.131(6) 0.023(5) 0.045(4) 0.031(4)
C27' 0.098(4) 0.091(5) 0.089(4) 0.005(3) 0.042(3) -0.013(3)
C28' 0.107(3) 0.165(12) 0.150(6) 0.002(5) 0.065(3) 0.007(4)
C29' 0.178(5) 0.173(9) 0.096(6) 0.021(6) 0.071(5) -0.016(7)
C30' 0.159(5) 0.129(5) 0.112(4) -0.008(3) 0.053(4) -0.036(4)

loop_
_geom_bond_atom_site_label_1
_geom_bond_atom_site_label_2
_geom_bond_distance
_geom_bond_site_symmetry_2
_geom_bond_publ_flag
C1 O1 1.192(5) . ?
C1 O4 1.331(5) . ?
C1 C2 1.524(5) . ?
C2 C5 1.512(5) . ?
C2 C3 1.515(5) . ?
C2 H2 0.9800 . ?
C3 C4 1.499(5) . ?
C3 H3A 0.9700 . ?
C3 H3B 0.9700 . ?
C4 O4 1.448(5) . ?
C4 H4A 0.9700 . ?
C4 H4B 0.9700 . ?
C5 O5 1.432(3) . ?
C5 C6 1.546(4) . ?
C5 H5 0.9800 . ?
O5 Si 1.664(2) . ?
O5 Si' 1.711(4) . ?
C6 N6 1.491(4) . ?
C6 C7 1.520(4) . ?
C6 H6 0.9800 . ?
N6 C11 1.463(4) . ?
N6 C18 1.481(4) . ?
C7 C8' 1.451(13) . ?
C7 C8 1.453(5) . ?
C7 H7A 0.9700 . ?
C7 H7B 0.9700 . ?
C7 H7C 0.9700 . ?
C7 H7D 0.9700 . ?
C8 C9 1.487(9) . ?
C8 C10 1.516(7) . ?
C8 H8 0.9800 . ?
C9 H9A 0.9600 . ?
C9 H9B 0.9600 . ?
C9 H9C 0.9600 . ?
C10 H10A 0.9600 . ?
C10 H10B 0.9600 . ?
C10 H10C 0.9600 . ?
C8' C9' 1.484(17) . ?
C8' C10' 1.514(16) . ?
C8' H8' 0.9800 . ?
C9' H9'1 0.9600 . ?
C9' H9'2 0.9600 . ?
C9' H9'3 0.9600 . ?
C10' H10D 0.9600 . ?
C10' H10E 0.9600 . ?
C10' H10F 0.9600 . ?
C11 C12 1.505(5) . ?
C11 H11A 0.9700 . ?
C11 H11B 0.9700 . ?
C12 C17 1.368(5) . ?
C12 C13 1.377(5) . ?
C13 C14 1.380(6) . ?
C13 H13 0.9300 . ?
C14 C15 1.358(6) . ?
C14 H14 0.9300 . ?
C15 C16 1.349(6) . ?
C15 H15 0.9300 . ?
C16 C17 1.386(5) . ?
C16 H16 0.9300 . ?
C17 H17 0.9300 . ?
C18 C19 1.481(5) . ?
C18 H18A 0.9700 . ?
C18 H18B 0.9700 . ?
C19 C20 1.374(5) . ?
C19 C24 1.393(5) . ?
C20 C21 1.359(5) . ?
C20 H20 0.9300 . ?
C21 C22 1.380(6) . ?
C21 H21 0.9300 . ?
C22 C23 1.363(6) . ?
C22 H22 0.9300 . ?
C23 C24 1.365(6) . ?
C23 H23 0.9300 . ?
C24 H24 0.9300 . ?
Si C25 1.861(5) . ?
Si C26 1.896(6) . ?
Si C27 1.903(5) . ?
C25 H25A 0.9600 . ?
C25 H25B 0.9600 . ?
C25 H25C 0.9600 . ?
C26 H26A 0.9600 . ?
C26 H26B 0.9600 . ?
C26 H26C 0.9600 . ?
C27 C30 1.476(7) . ?
C27 C28 1.577(10) . ?
C27 C29 1.579(9) . ?
C28 H28A 0.9600 . ?
C28 H28B 0.9600 . ?
C28 H28C 0.9600 . ?
C29 H29A 0.9600 . ?
C29 H29B 0.9600 . ?
C29 H29C 0.9600 . ?
C30 H30A 0.9600 . ?
C30 H30B 0.9600 . ?
C30 H30C 0.9600 . ?
Si' C26' 1.872(15) . ?
Si' C25' 1.874(13) . ?
Si' C27' 1.877(14) . ?
C25' H25A 0.9600 . ?
C25' H25B 0.9600 . ?
C25' H25C 0.9600 . ?
C26' H26D 0.9600 . ?
C26' H26E 0.9600 . ?
C26' H26F 0.9600 . ?
C27' C30' 1.475(16) . ?
C27' C28' 1.566(17) . ?
C27' C29' 1.586(17) . ?
C28' H28D 0.9600 . ?
C28' H28E 0.9600 . ?
C28' H28F 0.9600 . ?
C29' H29D 0.9600 . ?
C29' H29E 0.9600 . ?
C29' H29F 0.9600 . ?
C30' H30D 0.9600 . ?
C30' H30E 0.9600 . ?
C30' H30F 0.9600 . ?
